data_7011068
loop_
_publ_author_name
'Zahida Shirin'
'Joel Thompson'
'Louise Liable-Sands'
'Glenn P. A. Yap'
'Arnold L. Rheingold'
'A. S. Borovik'

_publ_section_title
;
 C2-Symmetric ligands containing hydrogen bond donors: synthesis and
 properties of Cu(II) complexes of
 2,6-bis[N,N'-(2-carboxamidophenyl)carbamoyl]pyridine
;
_journal_issue 8
_journal_name_full 'J. Chem. Soc., Dalton Trans.'
_journal_page_first 1714
_journal_page_last 1720
_journal_paper_doi 10.1039/b107166c
_journal_year 2002
_chemical_formula_moiety '2(C8 H20 N) 1+, (C23 H19 Cl2 Cu N5 O4) 2-, (C2 H3 N)'
_chemical_formula_sum 'C41 H62 Cl2 Cu N8 O4'
_chemical_formula_weight 865.43
_space_group_IT_number 2
_symmetry_cell_setting triclinic
_symmetry_space_group_name_Hall '-P 1'
_symmetry_space_group_name_H-M 'P -1'
_atom_sites_solution_hydrogens geom
_atom_sites_solution_primary direct
_atom_sites_solution_secondary difmap
_audit_creation_method SHELXL-97
_cell_angle_alpha 78.999(3)
_cell_angle_beta 76.045(3)
_cell_angle_gamma 74.908(3)
_cell_formula_units_Z 2
_cell_length_a 10.1771(15)
_cell_length_b 14.554(2)
_cell_length_c 15.614(2)
_cell_measurement_reflns_used 4032
_cell_measurement_temperature 100(2)
_cell_measurement_theta_max 27.99
_cell_measurement_theta_min 2.28
_cell_volume 2146.7(5)
_computing_cell_refinement 'Bruker SMART'
_computing_data_collection 'Bruker SMART'
_computing_data_reduction 'Bruker SAINT'
_computing_molecular_graphics 'Bruker SHELXTL'
_computing_publication_material 'Bruker SHELXTL'
_computing_structure_refinement 'SHELXL-97 (Sheldrick, 1997)'
_computing_structure_solution 'SHELXS-97 (Sheldrick, 1990)'
_diffrn_ambient_temperature 100(2)
_diffrn_measured_fraction_theta_full 0.992
_diffrn_measured_fraction_theta_max 0.940
_diffrn_measurement_device 'Bruker APEX'
_diffrn_measurement_method '\w scan frames'
_diffrn_radiation_monochromator graphite
_diffrn_radiation_source 'fine-focus sealed tube'
_diffrn_radiation_type MoK\a
_diffrn_radiation_wavelength 0.71073
_diffrn_reflns_av_R_equivalents 0.0273
_diffrn_reflns_av_sigmaI/netI 0.0703
_diffrn_reflns_limit_h_max 13
_diffrn_reflns_limit_h_min -14
_diffrn_reflns_limit_k_max 20
_diffrn_reflns_limit_k_min -19
_diffrn_reflns_limit_l_max 12
_diffrn_reflns_limit_l_min -22
_diffrn_reflns_number 18416
_diffrn_reflns_theta_full 26.00
_diffrn_reflns_theta_max 30.56
_diffrn_reflns_theta_min 1.46
_diffrn_standards_decay_% -0.20
_diffrn_standards_number 251
_exptl_absorpt_coefficient_mu 0.683
_exptl_absorpt_correction_T_max 0.9225
_exptl_absorpt_correction_T_min 0.8317
_exptl_absorpt_correction_type multi-scan
_exptl_absorpt_process_details 'SADABS, 2000'
_exptl_crystal_colour green
_exptl_crystal_density_diffrn 1.339
_exptl_crystal_density_meas 0
_exptl_crystal_density_method 'not measured'
_exptl_crystal_description prism
_exptl_crystal_F_000 918
_exptl_crystal_size_max 0.28
_exptl_crystal_size_mid 0.17
_exptl_crystal_size_min 0.12
_refine_diff_density_max 1.174
_refine_diff_density_min -0.678
_refine_diff_density_rms 0.117
_refine_ls_extinction_method none
_refine_ls_goodness_of_fit_ref 1.036
_refine_ls_hydrogen_treatment mixed
_refine_ls_matrix_type full
_refine_ls_number_parameters 587
_refine_ls_number_reflns 12393
_refine_ls_number_restraints 336
_refine_ls_restrained_S_all 1.025
_refine_ls_R_factor_all 0.1081
_refine_ls_R_factor_gt 0.0661
_refine_ls_shift/su_max 0.001
_refine_ls_shift/su_mean 0.000
_refine_ls_structure_factor_coef Fsqd
_refine_ls_weighting_details 'calc w=1/[\s^2^(Fo^2^)+(0.1180P)^2^+0.0000P] where P=(Fo^2^+2Fc^2^)/3'
_refine_ls_weighting_scheme calc
_refine_ls_wR_factor_gt 0.1749
_refine_ls_wR_factor_ref 0.2012
_reflns_number_gt 8098
_reflns_number_total 12393
_reflns_threshold_expression >2sigma(I)
_cod_data_source_file b107166c.txt
_cod_data_source_block 02001
_cod_database_code 7011068

loop_
_symmetry_equiv_pos_as_xyz
'x, y, z'
'-x, -y, -z'

loop_
_atom_site_label
_atom_site_type_symbol
_atom_site_fract_x
_atom_site_fract_y
_atom_site_fract_z
_atom_site_U_iso_or_equiv
_atom_site_adp_type
_atom_site_occupancy
_atom_site_symmetry_multiplicity
_atom_site_calc_flag
_atom_site_refinement_flags
_atom_site_disorder_assembly
_atom_site_disorder_group
Cu1 Cu 0.42072(4) 0.72774(3) 0.67351(3) 0.02216(11) Uani 1 1 d . . .
Cl1 Cl 0.41908(9) 0.68646(6) 0.85297(5) 0.03008(18) Uani 1 1 d . . .
Cl2 Cl 0.19819(8) 0.77237(6) 0.65596(5) 0.02745(17) Uani 1 1 d . . .
O1 O 0.2833(4) 0.3545(2) 0.90386(18) 0.0528(8) Uani 1 1 d . . .
O2 O 0.6394(3) 0.45057(16) 0.65333(17) 0.0326(5) Uani 1 1 d . . .
O3 O 0.6474(2) 0.93163(16) 0.64643(17) 0.0310(5) Uani 1 1 d . . .
O4 O 0.3304(3) 1.03569(19) 0.92661(17) 0.0378(6) Uani 1 1 d . . .
N1 N 0.3307(3) 0.4924(2) 0.81975(18) 0.0332(7) Uani 1 1 d . . .
H1 H 0.3620 0.5432 0.8204 0.040 Uiso 1 1 calc R . .
N2 N 0.4594(3) 0.58591(18) 0.66070(17) 0.0223(5) Uani 1 1 d . . .
N3 N 0.6226(3) 0.69444(18) 0.65224(17) 0.0234(5) Uani 1 1 d . . .
N4 N 0.4613(3) 0.85904(18) 0.66720(17) 0.0225(5) Uani 1 1 d . . .
N5 N 0.3651(3) 0.9242(2) 0.83349(18) 0.0260(6) Uani 1 1 d . . .
H5 H 0.3948 0.8624 0.8294 0.031 Uiso 1 1 calc R . .
C1 C 0.3439(6) 0.4636(4) 0.9753(3) 0.0619(14) Uani 1 1 d . . .
H1A H 0.4201 0.4167 0.9983 0.093 Uiso 1 1 d R . .
H1B H 0.2596 0.4695 1.0221 0.093 Uiso 1 1 d R . .
H1C H 0.3689 0.5261 0.9570 0.093 Uiso 1 1 d R . .
C2 C 0.3178(5) 0.4300(3) 0.8957(3) 0.0456(10) Uani 1 1 d . . .
C3 C 0.2979(3) 0.4831(2) 0.7391(2) 0.0256(6) Uani 1 1 d . . .
C4 C 0.2031(4) 0.4298(2) 0.7369(2) 0.0291(7) Uani 1 1 d . . .
H4 H 0.1578 0.3985 0.7906 0.035 Uiso 1 1 calc R . .
C5 C 0.1752(4) 0.4229(2) 0.6557(3) 0.0315(7) Uani 1 1 d . . .
H5C H 0.1118 0.3859 0.6541 0.038 Uiso 1 1 calc R . .
C6 C 0.2393(4) 0.4695(3) 0.5774(2) 0.0327(7) Uani 1 1 d . . .
H6 H 0.2202 0.4643 0.5221 0.039 Uiso 1 1 calc R . .
C7 C 0.3313(4) 0.5239(2) 0.5798(2) 0.0279(7) Uani 1 1 d . . .
H7 H 0.3734 0.5571 0.5259 0.033 Uiso 1 1 calc R . .
C8 C 0.3625(3) 0.5305(2) 0.6598(2) 0.0236(6) Uani 1 1 d . . .
C9 C 0.5907(3) 0.5374(2) 0.6555(2) 0.0242(6) Uani 1 1 d . . .
C10 C 0.6874(3) 0.6030(2) 0.6495(2) 0.0241(6) Uani 1 1 d . . .
C11 C 0.8307(3) 0.5748(2) 0.6407(2) 0.0274(7) Uani 1 1 d . . .
H11 H 0.8772 0.5091 0.6407 0.033 Uiso 1 1 calc R . .
C12 C 0.9048(3) 0.6459(2) 0.6320(2) 0.0284(7) Uani 1 1 d . . .
H12 H 1.0030 0.6288 0.6257 0.034 Uiso 1 1 calc R . .
C13 C 0.8346(3) 0.7417(2) 0.6325(2) 0.0254(6) Uani 1 1 d . . .
H13 H 0.8838 0.7909 0.6249 0.031 Uiso 1 1 calc R . .
C14 C 0.6902(3) 0.7635(2) 0.6443(2) 0.0233(6) Uani 1 1 d . . .
C15 C 0.5952(3) 0.8616(2) 0.6523(2) 0.0222(6) Uani 1 1 d . . .
C16 C 0.3663(3) 0.9495(2) 0.6755(2) 0.0227(6) Uani 1 1 d . . .
C17 C 0.3205(3) 1.0052(2) 0.6010(2) 0.0283(7) Uani 1 1 d . . .
H17 H 0.3522 0.9823 0.5449 0.034 Uiso 1 1 calc R . .
C18 C 0.2290(4) 1.0939(2) 0.6077(2) 0.0306(7) Uani 1 1 d . . .
H18 H 0.1980 1.1314 0.5564 0.037 Uiso 1 1 calc R . .
C19 C 0.1830(4) 1.1276(2) 0.6890(3) 0.0318(7) Uani 1 1 d . . .
H19 H 0.1207 1.1885 0.6933 0.038 Uiso 1 1 calc R . .
C20 C 0.2262(3) 1.0740(2) 0.7638(2) 0.0306(7) Uani 1 1 d . . .
H20 H 0.1936 1.0979 0.8195 0.037 Uiso 1 1 calc R . .
C21 C 0.3187(3) 0.9840(2) 0.7581(2) 0.0251(6) Uani 1 1 d . . .
C22 C 0.3687(3) 0.9523(2) 0.9113(2) 0.0278(7) Uani 1 1 d . . .
C23 C 0.4228(4) 0.8735(3) 0.9802(2) 0.0334(7) Uani 1 1 d . . .
H23A H 0.5008 0.8885 0.9969 0.050 Uiso 1 1 d R . .
H23B H 0.4541 0.8125 0.9556 0.050 Uiso 1 1 d R . .
H23C H 0.3486 0.8681 1.0329 0.050 Uiso 1 1 d R . .
N24 N -0.0493(3) 0.7939(2) 0.9169(2) 0.0368(7) Uani 1 1 d . . .
C25 C -0.0369(4) 0.8017(4) 1.0088(3) 0.0571(13) Uani 1 1 d . . .
H25A H -0.0513 0.7419 1.0485 0.069 Uiso 1 1 calc R . .
H25B H -0.1113 0.8554 1.0318 0.069 Uiso 1 1 calc R . .
C26 C 0.1051(6) 0.8187(5) 1.0123(4) 0.0733(17) Uani 1 1 d . . .
H26A H 0.1055 0.8261 1.0733 0.110 Uiso 1 1 d R . .
H26B H 0.1210 0.8771 0.9722 0.110 Uiso 1 1 d R . .
H26C H 0.1788 0.7637 0.9936 0.110 Uiso 1 1 d R . .
C27 C 0.0417(4) 0.7032(3) 0.8821(3) 0.0449(10) Uani 1 1 d . . .
H27A H 0.0361 0.7064 0.8191 0.054 Uiso 1 1 calc R . .
H27B H 0.1394 0.7005 0.8836 0.054 Uiso 1 1 calc R . .
C28 C 0.0036(8) 0.6142(4) 0.9328(5) 0.117(3) Uani 1 1 d . . .
H28A H 0.0728 0.5584 0.9112 0.176 Uiso 1 1 d R . .
H28B H -0.0880 0.6119 0.9248 0.176 Uiso 1 1 d R . .
H28C H 0.0007 0.6131 0.9962 0.176 Uiso 1 1 d R . .
C29 C -0.2020(4) 0.8025(3) 0.9229(2) 0.0325(7) Uani 1 1 d . . .
H29A H -0.2540 0.8658 0.9407 0.039 Uiso 1 1 calc R . .
H29B H -0.2334 0.7524 0.9701 0.039 Uiso 1 1 calc R . .
C30 C -0.2377(5) 0.7923(5) 0.8368(3) 0.0664(15) Uani 1 1 d . . .
H30A H -0.3337 0.7851 0.8485 0.100 Uiso 1 1 d R . .
H30B H -0.1747 0.7356 0.8127 0.100 Uiso 1 1 d R . .
H30C H -0.2276 0.8497 0.7935 0.100 Uiso 1 1 d R . .
C31 C -0.0032(5) 0.8773(3) 0.8488(3) 0.0567(13) Uani 1 1 d . . .
H31A H 0.0964 0.8727 0.8464 0.068 Uiso 1 1 calc R . .
H31B H -0.0124 0.8692 0.7892 0.068 Uiso 1 1 calc R . .
C32 C -0.0856(7) 0.9785(4) 0.8690(4) 0.0754(18) Uani 1 1 d . . .
H32A H -0.0514 1.0268 0.8221 0.113 Uiso 1 1 d R . .
H32B H -0.0733 0.9888 0.9266 0.113 Uiso 1 1 d R . .
H32C H -0.1844 0.9843 0.8713 0.113 Uiso 1 1 d R . .
N33 N 0.3029(3) 0.8182(2) 0.3652(2) 0.0231(8) Uani 0.764(3) 1 d PDU A 1
C34 C 0.2223(4) 0.8988(3) 0.4192(3) 0.0288(9) Uani 0.764(3) 1 d PDU A 1
H34A H 0.1801 0.8699 0.4789 0.035 Uiso 0.764(3) 1 calc PR A 1
H34B H 0.2888 0.9337 0.4277 0.035 Uiso 0.764(3) 1 calc PR A 1
C35 C 0.1088(4) 0.9709(3) 0.3797(4) 0.0358(11) Uani 0.764(3) 1 d PDU A 1
H35A H 0.0686 1.0226 0.4167 0.054 Uiso 0.764(3) 1 d PR A 1
H35B H 0.0363 0.9389 0.3774 0.054 Uiso 0.764(3) 1 d PR A 1
H35C H 0.1478 0.9978 0.3193 0.054 Uiso 0.764(3) 1 d PR A 1
C36 C 0.2058(4) 0.7674(3) 0.3426(3) 0.0274(8) Uani 0.764(3) 1 d PDU A 1
H36A H 0.1486 0.8134 0.3031 0.033 Uiso 0.764(3) 1 calc PR A 1
H36B H 0.2624 0.7146 0.3088 0.033 Uiso 0.764(3) 1 calc PR A 1
C37 C 0.1095(8) 0.7261(7) 0.4220(5) 0.038(2) Uani 0.764(3) 1 d PDU A 1
H37A H 0.0515 0.6942 0.4013 0.057 Uiso 0.764(3) 1 d PR A 1
H37B H 0.0499 0.7780 0.4548 0.057 Uiso 0.764(3) 1 d PR A 1
H37C H 0.1646 0.6794 0.4612 0.057 Uiso 0.764(3) 1 d PR A 1
C38 C 0.3965(4) 0.7443(3) 0.4204(3) 0.0254(8) Uani 0.764(3) 1 d PDU A 1
H38A H 0.3389 0.7241 0.4783 0.030 Uiso 0.764(3) 1 calc PR A 1
H38B H 0.4365 0.6870 0.3893 0.030 Uiso 0.764(3) 1 calc PR A 1
C39 C 0.5145(6) 0.7790(4) 0.4381(6) 0.0327(13) Uani 0.764(3) 1 d PDU A 1
H39A H 0.5694 0.7273 0.4738 0.049 Uiso 0.764(3) 1 d PR A 1
H39B H 0.4763 0.8346 0.4705 0.049 Uiso 0.764(3) 1 d PR A 1
H39C H 0.5740 0.7975 0.3813 0.049 Uiso 0.764(3) 1 d PR A 1
C40 C 0.3873(5) 0.8607(3) 0.2799(3) 0.0298(9) Uani 0.764(3) 1 d PDU A 1
H40A H 0.3221 0.9039 0.2438 0.036 Uiso 0.764(3) 1 calc PR A 1
H40B H 0.4407 0.9007 0.2958 0.036 Uiso 0.764(3) 1 calc PR A 1
C41 C 0.4874(5) 0.7891(4) 0.2227(3) 0.0366(11) Uani 0.764(3) 1 d PDU A 1
H41A H 0.5466 0.8227 0.1745 0.055 Uiso 0.764(3) 1 d PR A 1
H41B H 0.4351 0.7572 0.1971 0.055 Uiso 0.764(3) 1 d PR A 1
H41C H 0.5456 0.7411 0.2592 0.055 Uiso 0.764(3) 1 d PR A 1
N33' N 0.3020(8) 0.8096(6) 0.3697(6) 0.0250(17) Uani 0.236(3) 1 d PDU A 2
C34' C 0.1957(12) 0.9028(7) 0.3536(7) 0.027(2) Uani 0.236(3) 1 d PDU A 2
H34C H 0.2456 0.9526 0.3195 0.033 Uiso 0.236(3) 1 calc PR A 2
H34D H 0.1360 0.8929 0.3163 0.033 Uiso 0.236(3) 1 calc PR A 2
C35' C 0.1037(13) 0.9400(9) 0.4373(9) 0.032(3) Uani 0.236(3) 1 d PDU A 2
H35D H 0.0227 0.9883 0.4218 0.049 Uiso 0.236(3) 1 d PR A 2
H35E H 0.1562 0.9692 0.4654 0.049 Uiso 0.236(3) 1 d PR A 2
H35F H 0.0726 0.8867 0.4788 0.049 Uiso 0.236(3) 1 d PR A 2
C36' C 0.2369(13) 0.7307(8) 0.4288(8) 0.0269(18) Uani 0.236(3) 1 d PDU A 2
H36C H 0.3085 0.6698 0.4288 0.032 Uiso 0.236(3) 1 calc PR A 2
H36D H 0.2087 0.7463 0.4905 0.032 Uiso 0.236(3) 1 calc PR A 2
C37' C 0.112(2) 0.715(2) 0.4022(16) 0.026(4) Uani 0.236(3) 1 d PDU A 2
H37D H 0.0879 0.6554 0.4366 0.039 Uiso 0.236(3) 1 d PR A 2
H37E H 0.1338 0.7090 0.3385 0.039 Uiso 0.236(3) 1 d PR A 2
H37F H 0.0330 0.7690 0.4144 0.039 Uiso 0.236(3) 1 d PR A 2
C38' C 0.4015(12) 0.8306(8) 0.4181(9) 0.0251(19) Uani 0.236(3) 1 d PDU A 2
H38C H 0.4368 0.8869 0.3839 0.030 Uiso 0.236(3) 1 calc PR A 2
H38D H 0.3489 0.8484 0.4770 0.030 Uiso 0.236(3) 1 calc PR A 2
C39' C 0.5246(19) 0.7487(12) 0.4323(19) 0.033(4) Uani 0.236(3) 1 d PDU A 2
H39D H 0.5723 0.7638 0.4736 0.050 Uiso 0.236(3) 1 d PR A 2
H39E H 0.5889 0.7398 0.3751 0.050 Uiso 0.236(3) 1 d PR A 2
H39F H 0.4921 0.6896 0.4574 0.050 Uiso 0.236(3) 1 d PR A 2
C40' C 0.3779(14) 0.7786(8) 0.2799(7) 0.028(2) Uani 0.236(3) 1 d PDU A 2
H40C H 0.4386 0.7139 0.2901 0.034 Uiso 0.236(3) 1 calc PR A 2
H40D H 0.3084 0.7730 0.2475 0.034 Uiso 0.236(3) 1 calc PR A 2
C41' C 0.4657(16) 0.8449(12) 0.2210(8) 0.039(3) Uani 0.236(3) 1 d PDU A 2
H41D H 0.5153 0.8171 0.1665 0.059 Uiso 0.236(3) 1 d PR A 2
H41E H 0.5330 0.8531 0.2529 0.059 Uiso 0.236(3) 1 d PR A 2
H41F H 0.4056 0.9076 0.2054 0.059 Uiso 0.236(3) 1 d PR A 2
N1S N 0.9243(6) 0.3301(5) 0.7963(4) 0.0925(17) Uani 1 1 d . . .
C2S C 0.8117(6) 0.3693(5) 0.8224(4) 0.0683(15) Uani 1 1 d . . .
C3S C 0.6683(6) 0.4120(5) 0.8578(4) 0.0840(19) Uani 1 1 d . . .
H3S1 H 0.6077 0.3971 0.8247 0.126 Uiso 1 1 d R . .
H3S2 H 0.6553 0.4818 0.8526 0.126 Uiso 1 1 d R . .
H3S3 H 0.6449 0.3855 0.9207 0.126 Uiso 1 1 d R . .

loop_
_atom_site_aniso_label
_atom_site_aniso_U_11
_atom_site_aniso_U_22
_atom_site_aniso_U_33
_atom_site_aniso_U_23
_atom_site_aniso_U_13
_atom_site_aniso_U_12
Cu1 0.0240(2) 0.01901(19) 0.0241(2) -0.00496(13) -0.00373(14) -0.00549(14)
Cl1 0.0370(4) 0.0270(4) 0.0279(4) -0.0060(3) -0.0058(3) -0.0091(3)
Cl2 0.0261(4) 0.0282(4) 0.0282(4) -0.0050(3) -0.0048(3) -0.0062(3)
O1 0.091(2) 0.0472(17) 0.0300(14) 0.0049(12) -0.0132(15) -0.0398(18)
O2 0.0345(13) 0.0201(11) 0.0462(15) -0.0086(10) -0.0158(11) -0.0016(10)
O3 0.0287(12) 0.0218(11) 0.0451(15) -0.0041(10) -0.0099(10) -0.0080(9)
O4 0.0471(15) 0.0321(13) 0.0360(14) -0.0152(11) -0.0061(12) -0.0064(12)
N1 0.0484(18) 0.0351(16) 0.0227(14) -0.0014(11) -0.0094(12) -0.0206(14)
N2 0.0261(13) 0.0183(12) 0.0229(12) -0.0039(9) -0.0051(10) -0.0047(10)
N3 0.0260(13) 0.0197(12) 0.0251(13) -0.0060(10) -0.0030(10) -0.0059(10)
N4 0.0266(13) 0.0206(12) 0.0210(12) -0.0054(9) -0.0052(10) -0.0044(10)
N5 0.0292(14) 0.0252(13) 0.0239(13) -0.0068(10) -0.0054(11) -0.0042(11)
C1 0.088(4) 0.070(3) 0.041(2) 0.001(2) -0.020(2) -0.040(3)
C2 0.070(3) 0.047(2) 0.0296(19) 0.0047(16) -0.0173(19) -0.031(2)
C3 0.0279(16) 0.0237(15) 0.0272(16) -0.0055(12) -0.0081(12) -0.0053(12)
C4 0.0292(16) 0.0274(16) 0.0321(17) -0.0033(13) -0.0059(13) -0.0098(13)
C5 0.0284(17) 0.0235(15) 0.047(2) -0.0093(14) -0.0157(15) -0.0032(13)
C6 0.0370(19) 0.0305(17) 0.0359(19) -0.0087(14) -0.0176(15) -0.0043(15)
C7 0.0367(18) 0.0223(15) 0.0266(16) -0.0009(12) -0.0115(13) -0.0068(13)
C8 0.0260(15) 0.0166(13) 0.0287(16) -0.0061(11) -0.0078(12) -0.0015(11)
C9 0.0306(16) 0.0225(14) 0.0226(15) -0.0043(11) -0.0091(12) -0.0070(12)
C10 0.0301(16) 0.0191(14) 0.0236(15) -0.0039(11) -0.0068(12) -0.0045(12)
C11 0.0283(16) 0.0222(15) 0.0337(17) -0.0099(13) -0.0103(13) -0.0010(12)
C12 0.0254(16) 0.0287(16) 0.0318(17) -0.0084(13) -0.0063(13) -0.0041(13)
C13 0.0271(15) 0.0238(15) 0.0265(15) -0.0036(12) -0.0049(12) -0.0081(12)
C14 0.0260(15) 0.0213(14) 0.0220(14) -0.0038(11) -0.0050(12) -0.0036(12)
C15 0.0263(15) 0.0204(14) 0.0216(14) -0.0033(11) -0.0071(11) -0.0055(12)
C16 0.0212(14) 0.0216(14) 0.0269(15) -0.0058(11) -0.0054(12) -0.0053(11)
C17 0.0294(16) 0.0267(16) 0.0317(17) -0.0083(13) -0.0100(13) -0.0050(13)
C18 0.0292(17) 0.0273(16) 0.0367(18) -0.0017(13) -0.0137(14) -0.0040(13)
C19 0.0240(16) 0.0254(16) 0.046(2) -0.0075(14) -0.0108(14) 0.0006(13)
C20 0.0239(16) 0.0296(17) 0.0385(19) -0.0154(14) -0.0038(13) -0.0008(13)
C21 0.0228(15) 0.0246(15) 0.0286(16) -0.0069(12) -0.0042(12) -0.0049(12)
C22 0.0269(16) 0.0316(17) 0.0262(16) -0.0092(13) -0.0020(12) -0.0084(13)
C23 0.0391(19) 0.0360(19) 0.0263(17) -0.0071(14) -0.0074(14) -0.0077(15)
N24 0.0343(16) 0.0453(19) 0.0275(15) -0.0092(13) 0.0010(12) -0.0070(14)
C25 0.036(2) 0.097(4) 0.040(2) -0.025(2) -0.0099(18) -0.005(2)
C26 0.061(3) 0.104(5) 0.064(3) -0.022(3) -0.013(3) -0.026(3)
C27 0.041(2) 0.043(2) 0.038(2) -0.0065(17) 0.0040(17) 0.0010(18)
C28 0.136(6) 0.033(3) 0.108(5) 0.010(3) 0.065(5) 0.013(3)
C29 0.0286(17) 0.0378(19) 0.0281(17) -0.0042(14) -0.0034(13) -0.0048(14)
C30 0.049(3) 0.101(5) 0.050(3) -0.030(3) -0.015(2) -0.001(3)
C31 0.060(3) 0.049(3) 0.056(3) -0.015(2) 0.020(2) -0.026(2)
C32 0.110(5) 0.043(3) 0.062(3) -0.012(2) 0.019(3) -0.028(3)
N33 0.0269(15) 0.0183(14) 0.0245(15) 0.0007(12) -0.0076(13) -0.0063(13)
C34 0.034(2) 0.0190(17) 0.031(2) -0.0021(15) -0.0027(16) -0.0059(16)
C35 0.034(2) 0.022(2) 0.050(3) -0.0025(19) -0.007(2) -0.0074(18)
C36 0.031(2) 0.0204(17) 0.033(2) 0.0012(15) -0.0121(16) -0.0092(15)
C37 0.031(3) 0.030(3) 0.054(4) 0.002(3) -0.013(3) -0.011(2)
C38 0.0271(18) 0.0232(17) 0.0260(18) -0.0017(14) -0.0086(15) -0.0040(15)
C39 0.030(3) 0.038(3) 0.033(3) -0.006(3) -0.009(2) -0.010(2)
C40 0.037(2) 0.0266(19) 0.0260(19) -0.0013(15) -0.0062(16) -0.0084(17)
C41 0.047(3) 0.034(3) 0.026(2) -0.006(2) -0.0024(19) -0.005(2)
N33' 0.030(3) 0.020(3) 0.027(3) -0.002(3) -0.007(3) -0.008(3)
C34' 0.029(4) 0.021(4) 0.034(4) -0.002(3) -0.011(3) -0.007(3)
C35' 0.031(6) 0.021(5) 0.043(7) 0.001(5) -0.011(5) -0.004(5)
C36' 0.031(3) 0.021(3) 0.030(3) -0.001(3) -0.008(3) -0.008(3)
C37' 0.024(6) 0.019(6) 0.037(7) 0.004(6) -0.013(6) -0.007(5)
C38' 0.028(4) 0.022(4) 0.029(4) -0.003(3) -0.009(3) -0.010(3)
C39' 0.036(7) 0.028(8) 0.034(7) -0.001(7) -0.009(6) -0.005(6)
C40' 0.033(4) 0.027(4) 0.026(4) -0.003(3) -0.007(3) -0.008(3)
C41' 0.045(7) 0.038(7) 0.031(6) -0.001(6) -0.014(5) -0.002(6)
N1S 0.067(3) 0.107(5) 0.098(4) -0.006(3) -0.017(3) -0.013(3)
C2S 0.061(3) 0.082(4) 0.066(4) -0.017(3) -0.015(3) -0.016(3)
C3S 0.067(4) 0.099(5) 0.078(4) -0.023(4) -0.015(3) 0.004(4)

loop_
_atom_type_symbol
_atom_type_description
_atom_type_scat_dispersion_real
_atom_type_scat_dispersion_imag
_atom_type_scat_source
C C 0.0033 0.0016 'International Tables Vol C Tables 4.2.6.8 and 6.1.1.4'
H H 0.0000 0.0000 'International Tables Vol C Tables 4.2.6.8 and 6.1.1.4'
N N 0.0061 0.0033 'International Tables Vol C Tables 4.2.6.8 and 6.1.1.4'
O O 0.0106 0.0060 'International Tables Vol C Tables 4.2.6.8 and 6.1.1.4'
Cl Cl 0.1484 0.1585 'International Tables Vol C Tables 4.2.6.8 and 6.1.1.4'
Cu Cu 0.3201 1.2651 'International Tables Vol C Tables 4.2.6.8 and 6.1.1.4'

loop_
_geom_angle_atom_site_label_1
_geom_angle_atom_site_label_2
_geom_angle_atom_site_label_3
_geom_angle
_geom_angle_site_symmetry_1
_geom_angle_site_symmetry_3
_geom_angle_publ_flag
N3 Cu1 N4 79.37(11) . . ?
N3 Cu1 N2 79.23(10) . . ?
N4 Cu1 N2 158.10(11) . . ?
N3 Cu1 Cl2 163.84(8) . . ?
N4 Cu1 Cl2 100.13(8) . . ?
N2 Cu1 Cl2 99.10(8) . . ?
N3 Cu1 Cl1 88.12(8) . . ?
N4 Cu1 Cl1 91.96(7) . . ?
N2 Cu1 Cl1 91.98(8) . . ?
Cl2 Cu1 Cl1 108.03(3) . . ?
C2 N1 C3 125.5(3) . . ?
C2 N1 H1 117.2 . . ?
C3 N1 H1 117.2 . . ?
C9 N2 C8 115.4(2) . . ?
C9 N2 Cu1 116.2(2) . . ?
C8 N2 Cu1 128.3(2) . . ?
C10 N3 C14 122.5(3) . . ?
C10 N3 Cu1 118.6(2) . . ?
C14 N3 Cu1 118.9(2) . . ?
C15 N4 C16 114.9(2) . . ?
C15 N4 Cu1 116.1(2) . . ?
C16 N4 Cu1 129.0(2) . . ?
C22 N5 C21 127.0(3) . . ?
C22 N5 H5 116.5 . . ?
C21 N5 H5 116.5 . . ?
C2 C1 H1A 109.5 . . ?
C2 C1 H1B 109.5 . . ?
H1A C1 H1B 109.5 . . ?
C2 C1 H1C 109.5 . . ?
H1A C1 H1C 109.5 . . ?
H1B C1 H1C 109.5 . . ?
O1 C2 N1 124.9(4) . . ?
O1 C2 C1 120.6(4) . . ?
N1 C2 C1 114.4(4) . . ?
C4 C3 C8 119.8(3) . . ?
C4 C3 N1 122.2(3) . . ?
C8 C3 N1 117.9(3) . . ?
C5 C4 C3 119.8(3) . . ?
C5 C4 H4 120.1 . . ?
C3 C4 H4 120.1 . . ?
C6 C5 C4 120.4(3) . . ?
C6 C5 H5C 119.8 . . ?
C4 C5 H5C 119.8 . . ?
C5 C6 C7 119.8(3) . . ?
C5 C6 H6 120.1 . . ?
C7 C6 H6 120.1 . . ?
C6 C7 C8 120.7(3) . . ?
C6 C7 H7 119.6 . . ?
C8 C7 H7 119.6 . . ?
C7 C8 C3 119.4(3) . . ?
C7 C8 N2 119.9(3) . . ?
C3 C8 N2 120.7(3) . . ?
O2 C9 N2 128.9(3) . . ?
O2 C9 C10 119.4(3) . . ?
N2 C9 C10 111.8(3) . . ?
N3 C10 C11 120.6(3) . . ?
N3 C10 C9 113.6(3) . . ?
C11 C10 C9 125.8(3) . . ?
C10 C11 C12 118.2(3) . . ?
C10 C11 H11 120.9 . . ?
C12 C11 H11 120.9 . . ?
C13 C12 C11 120.0(3) . . ?
C13 C12 H12 120.0 . . ?
C11 C12 H12 120.0 . . ?
C12 C13 C14 118.2(3) . . ?
C12 C13 H13 120.9 . . ?
C14 C13 H13 120.9 . . ?
N3 C14 C13 120.5(3) . . ?
N3 C14 C15 113.4(3) . . ?
C13 C14 C15 126.2(3) . . ?
O3 C15 N4 128.9(3) . . ?
O3 C15 C14 118.8(3) . . ?
N4 C15 C14 112.3(3) . . ?
C17 C16 C21 119.1(3) . . ?
C17 C16 N4 120.0(3) . . ?
C21 C16 N4 120.9(3) . . ?
C18 C17 C16 120.8(3) . . ?
C18 C17 H17 119.6 . . ?
C16 C17 H17 119.6 . . ?
C19 C18 C17 119.8(3) . . ?
C19 C18 H18 120.1 . . ?
C17 C18 H18 120.1 . . ?
C20 C19 C18 120.8(3) . . ?
C20 C19 H19 119.6 . . ?
C18 C19 H19 119.6 . . ?
C19 C20 C21 120.1(3) . . ?
C19 C20 H20 120.0 . . ?
C21 C20 H20 120.0 . . ?
C20 C21 C16 119.4(3) . . ?
C20 C21 N5 122.8(3) . . ?
C16 C21 N5 117.7(3) . . ?
O4 C22 N5 123.8(3) . . ?
O4 C22 C23 120.3(3) . . ?
N5 C22 C23 115.8(3) . . ?
C22 C23 H23A 109.5 . . ?
C22 C23 H23B 109.5 . . ?
H23A C23 H23B 109.5 . . ?
C22 C23 H23C 109.5 . . ?
H23A C23 H23C 109.5 . . ?
H23B C23 H23C 109.5 . . ?
C25 N24 C29 105.1(3) . . ?
C25 N24 C27 113.3(3) . . ?
C29 N24 C27 113.3(3) . . ?
C25 N24 C31 111.2(4) . . ?
C29 N24 C31 108.7(3) . . ?
C27 N24 C31 105.2(3) . . ?
N24 C25 C26 113.2(4) . . ?
N24 C25 H25A 108.9 . . ?
C26 C25 H25A 108.9 . . ?
N24 C25 H25B 108.9 . . ?
C26 C25 H25B 108.9 . . ?
H25A C25 H25B 107.8 . . ?
C25 C26 H26A 109.5 . . ?
C25 C26 H26B 109.5 . . ?
H26A C26 H26B 109.5 . . ?
C25 C26 H26C 109.5 . . ?
H26A C26 H26C 109.5 . . ?
H26B C26 H26C 109.5 . . ?
C28 C27 N24 113.9(4) . . ?
C28 C27 H27A 108.8 . . ?
N24 C27 H27A 108.8 . . ?
C28 C27 H27B 108.8 . . ?
N24 C27 H27B 108.8 . . ?
H27A C27 H27B 107.7 . . ?
C27 C28 H28A 109.5 . . ?
C27 C28 H28B 109.5 . . ?
H28A C28 H28B 109.5 . . ?
C27 C28 H28C 109.5 . . ?
H28A C28 H28C 109.5 . . ?
H28B C28 H28C 109.5 . . ?
N24 C29 C30 114.0(3) . . ?
N24 C29 H29A 108.8 . . ?
C30 C29 H29A 108.8 . . ?
N24 C29 H29B 108.8 . . ?
C30 C29 H29B 108.8 . . ?
H29A C29 H29B 107.6 . . ?
C29 C30 H30A 109.5 . . ?
C29 C30 H30B 109.5 . . ?
H30A C30 H30B 109.5 . . ?
C29 C30 H30C 109.5 . . ?
H30A C30 H30C 109.5 . . ?
H30B C30 H30C 109.5 . . ?
C32 C31 N24 114.8(3) . . ?
C32 C31 H31A 108.6 . . ?
N24 C31 H31A 108.6 . . ?
C32 C31 H31B 108.6 . . ?
N24 C31 H31B 108.6 . . ?
H31A C31 H31B 107.5 . . ?
C31 C32 H32A 109.5 . . ?
C31 C32 H32B 109.5 . . ?
H32A C32 H32B 109.5 . . ?
C31 C32 H32C 109.5 . . ?
H32A C32 H32C 109.5 . . ?
H32B C32 H32C 109.5 . . ?
C36 N33 C40 109.6(3) . . ?
C36 N33 C34 111.1(3) . . ?
C40 N33 C34 108.5(3) . . ?
C36 N33 C38 107.5(3) . . ?
C40 N33 C38 111.2(3) . . ?
C34 N33 C38 109.0(3) . . ?
C35 C34 N33 115.8(3) . . ?
C35 C34 H34A 108.3 . . ?
N33 C34 H34A 108.3 . . ?
C35 C34 H34B 108.3 . . ?
N33 C34 H34B 108.3 . . ?
H34A C34 H34B 107.4 . . ?
C35 C34 H35E 64.9 . . ?
N33 C34 H35E 178.3 . . ?
H34A C34 H35E 72.6 . . ?
H34B C34 H35E 70.0 . . ?
C34 C35 H35A 109.5 . . ?
C34 C35 H35B 109.5 . . ?
H35A C35 H35B 109.5 . . ?
C34 C35 H35C 109.5 . . ?
H35A C35 H35C 109.5 . . ?
H35B C35 H35C 109.5 . . ?
C34 C35 H35D 114.5 . . ?
H35A C35 H35D 45.2 . . ?
H35B C35 H35D 65.6 . . ?
H35C C35 H35D 134.7 . . ?
C34 C35 H35E 51.1 . . ?
H35A C35 H35E 58.5 . . ?
H35B C35 H35E 122.8 . . ?
H35C C35 H35E 127.5 . . ?
H35D C35 H35E 76.4 . . ?
C37 C36 N33 115.1(3) . . ?
C37 C36 H36A 108.5 . . ?
N33 C36 H36A 108.5 . . ?
C37 C36 H36B 108.5 . . ?
N33 C36 H36B 108.5 . . ?
H36A C36 H36B 107.5 . . ?
C37 C36 H37E 55.9 . . ?
N33 C36 H37E 166.1 . . ?
H36A C36 H37E 85.1 . . ?
H36B C36 H37E 68.4 . . ?
C36 C37 H37A 109.5 . . ?
C36 C37 H37B 109.5 . . ?
H37A C37 H37B 109.5 . . ?
C36 C37 H37C 109.5 . . ?
H37A C37 H37C 109.5 . . ?
H37B C37 H37C 109.5 . . ?
C36 C37 H37D 128.8 . . ?
H37A C37 H37D 45.1 . . ?
H37B C37 H37D 120.5 . . ?
H37C C37 H37D 64.6 . . ?
C36 C37 H37E 52.9 . . ?
H37A C37 H37E 57.6 . . ?
H37B C37 H37E 134.4 . . ?
H37C C37 H37E 116.0 . . ?
H37D C37 H37E 82.8 . . ?
C36 C37 H37F 96.9 . . ?
H37A C37 H37F 72.8 . . ?
H37B C37 H37F 46.2 . . ?
H37C C37 H37F 150.2 . . ?
H37D C37 H37F 109.3 . . ?
H37E C37 H37F 90.8 . . ?
C39 C38 N33 114.8(3) . . ?
C39 C38 H38A 108.6 . . ?
N33 C38 H38A 108.6 . . ?
C39 C38 H38B 108.6 . . ?
N33 C38 H38B 108.6 . . ?
H38A C38 H38B 107.5 . . ?
C39 C38 H39F 56.9 . . ?
N33 C38 H39F 169.5 . . ?
H38A C38 H39F 81.1 . . ?
H38B C38 H39F 71.0 . . ?
C38 C39 H39A 109.5 . . ?
C38 C39 H39B 109.5 . . ?
H39A C39 H39B 109.5 . . ?
C38 C39 H39C 109.5 . . ?
H39A C39 H39C 109.5 . . ?
H39B C39 H39C 109.5 . . ?
C38 C39 H39D 139.6 . . ?
H39A C39 H39D 33.3 . . ?
H39B C39 H39D 83.0 . . ?
H39C C39 H39D 101.4 . . ?
C38 C39 H39E 87.3 . . ?
H39A C39 H39E 84.1 . . ?
H39B C39 H39E 152.1 . . ?
H39C C39 H39E 42.7 . . ?
H39D C39 H39E 98.7 . . ?
C38 C39 H39F 52.1 . . ?
H39A C39 H39F 57.7 . . ?
H39B C39 H39F 130.9 . . ?
H39C C39 H39F 119.5 . . ?
H39D C39 H39F 90.2 . . ?
H39E C39 H39F 77.0 . . ?
C41 C40 N33 115.7(3) . . ?
C41 C40 H40A 108.3 . . ?
N33 C40 H40A 108.3 . . ?
C41 C40 H40B 108.3 . . ?
N33 C40 H40B 108.3 . . ?
H40A C40 H40B 107.4 . . ?
C41 C40 H41E 54.4 . . ?
N33 C40 H41E 130.3 . . ?
H40A C40 H41E 121.1 . . ?
H40B C40 H41E 54.0 . . ?
C41 C40 H41F 76.4 . . ?
N33 C40 H41F 155.8 . . ?
H40A C40 H41F 47.6 . . ?
H40B C40 H41F 85.5 . . ?
H41E C40 H41F 73.9 . . ?
C40 C41 H41A 109.5 . . ?
C40 C41 H41B 109.5 . . ?
H41A C41 H41B 109.5 . . ?
C40 C41 H41C 109.5 . . ?
H41A C41 H41C 109.5 . . ?
H41B C41 H41C 109.5 . . ?
C40 C41 H41D 111.7 . . ?
H41A C41 H41D 24.1 . . ?
H41B C41 H41D 86.7 . . ?
H41C C41 H41D 126.8 . . ?
C40 C41 H41E 59.3 . . ?
H41A C41 H41E 68.7 . . ?
H41B C41 H41E 165.0 . . ?
H41C C41 H41E 84.7 . . ?
H41D C41 H41E 88.6 . . ?
C40' N33' C36' 110.7(8) . . ?
C40' N33' C34' 108.2(8) . . ?
C36' N33' C34' 112.7(8) . . ?
C40' N33' C38' 110.9(8) . . ?
C36' N33' C38' 107.3(8) . . ?
C34' N33' C38' 107.0(8) . . ?
C35' C34' N33' 114.8(5) . . ?
C35' C34' H35B 49.9 . . ?
N33' C34' H35B 137.3 . . ?
C35' C34' H35C 80.2 . . ?
N33' C34' H35C 156.8 . . ?
H35B C34' H35C 65.8 . . ?
C35' C34' H34C 108.6 . . ?
N33' C34' H34C 108.6 . . ?
H35B C34' H34C 114.1 . . ?
H35C C34' H34C 48.4 . . ?
C35' C34' H34D 108.6 . . ?
N33' C34' H34D 108.6 . . ?
H35B C34' H34D 59.4 . . ?
H35C C34' H34D 80.9 . . ?
H34C C34' H34D 107.5 . . ?
C34' C35' H35A 104.8 . . ?
C34' C35' H35B 66.3 . . ?
H35A C35' H35B 81.1 . . ?
C34' C35' H35D 109.5 . . ?
H35A C35' H35D 39.7 . . ?
H35B C35' H35D 53.2 . . ?
C34' C35' H35E 109.5 . . ?
H35A C35' H35E 74.7 . . ?
H35B C35' H35E 153.5 . . ?
H35D C35' H35E 109.5 . . ?
C34' C35' H35F 109.5 . . ?
H35A C35' H35F 141.1 . . ?
H35B C35' H35F 96.1 . . ?
H35D C35' H35F 109.5 . . ?
H35E C35' H35F 109.5 . . ?
C37' C36' N33' 115.3(5) . . ?
C37' C36' H37C 48.7 . . ?
N33' C36' H37C 163.8 . . ?
C37' C36' H36C 108.4 . . ?
N33' C36' H36C 108.4 . . ?
H37C C36' H36C 82.1 . . ?
C37' C36' H36D 108.4 . . ?
N33' C36' H36D 108.4 . . ?
H37C C36' H36D 78.8 . . ?
H36C C36' H36D 107.5 . . ?
C36' C37' H37A 161.9 . . ?
C36' C37' H37B 80.6 . . ?
H37A C37' H37B 99.9 . . ?
C36' C37' H37C 48.8 . . ?
H37A C37' H37C 113.2 . . ?
H37B C37' H37C 82.0 . . ?
C36' C37' H37D 109.5 . . ?
H37A C37' H37D 52.6 . . ?
H37B C37' H37D 103.2 . . ?
H37C C37' H37D 61.9 . . ?
C36' C37' H37E 109.5 . . ?
H37A C37' H37E 82.1 . . ?
H37B C37' H37E 139.4 . . ?
H37C C37' H37E 134.8 . . ?
H37D C37' H37E 109.5 . . ?
C36' C37' H37F 109.5 . . ?
H37A C37' H37F 78.1 . . ?
H37B C37' H37F 34.6 . . ?
H37C C37' H37F 115.1 . . ?
H37D C37' H37F 109.5 . . ?
H37E C37' H37F 109.5 . . ?
C39' C38' N33' 115.3(5) . . ?
C39' C38' H39B 60.1 . . ?
N33' C38' H39B 168.2 . . ?
C39' C38' H38C 108.5 . . ?
N33' C38' H38C 108.5 . . ?
H39B C38' H38C 83.3 . . ?
C39' C38' H38D 108.5 . . ?
N33' C38' H38D 108.5 . . ?
H39B C38' H38D 65.5 . . ?
H38C C38' H38D 107.5 . . ?
C38' C39' H39A 134.8 . . ?
C38' C39' H39B 51.0 . . ?
H39A C39' H39B 86.7 . . ?
C38' C39' H39C 78.8 . . ?
H39A C39' H39C 111.7 . . ?
H39B C39' H39C 78.8 . . ?
C38' C39' H39D 109.5 . . ?
H39A C39' H39D 33.3 . . ?
H39B C39' H39D 58.5 . . ?
H39C C39' H39D 87.6 . . ?
C38' C39' H39E 109.5 . . ?
H39A C39' H39E 108.7 . . ?
H39B C39' H39E 126.2 . . ?
H39C C39' H39E 47.4 . . ?
H39D C39' H39E 109.5 . . ?
C38' C39' H39F 109.5 . . ?
H39A C39' H39F 79.0 . . ?
H39B C39' H39F 124.2 . . ?
H39C C39' H39F 156.1 . . ?
H39D C39' H39F 109.5 . . ?
H39E C39' H39F 109.5 . . ?
C41' C40' N33' 115.3(5) . . ?
C41' C40' H41B 64.0 . . ?
N33' C40' H41B 174.5 . . ?
C41' C40' H40C 108.5 . . ?
N33' C40' H40C 108.5 . . ?
H41B C40' H40C 76.7 . . ?
C41' C40' H40D 108.5 . . ?
N33' C40' H40D 108.5 . . ?
H41B C40' H40D 67.4 . . ?
H40C C40' H40D 107.5 . . ?
C40' C41' H41A 122.7 . . ?
C40' C41' H41B 52.5 . . ?
H41A C41' H41B 76.1 . . ?
C40' C41' H41D 109.5 . . ?
H41A C41' H41D 23.5 . . ?
H41B C41' H41D 57.7 . . ?
C40' C41' H41E 109.5 . . ?
H41A C41' H41E 86.2 . . ?
H41B C41' H41E 133.0 . . ?
H41D C41' H41E 109.5 . . ?
C40' C41' H41F 109.5 . . ?
H41A C41' H41F 116.3 . . ?
H41B C41' H41F 117.5 . . ?
H41D C41' H41F 109.5 . . ?
H41E C41' H41F 109.5 . . ?
N1S C2S C3S 176.0(8) . . ?
C2S C3S H3S1 109.7 . . ?
C2S C3S H3S2 109.9 . . ?
H3S1 C3S H3S2 109.5 . . ?
C2S C3S H3S3 108.8 . . ?
H3S1 C3S H3S3 109.5 . . ?
H3S2 C3S H3S3 109.5 . . ?

loop_
_geom_bond_atom_site_label_1
_geom_bond_atom_site_label_2
_geom_bond_distance
_geom_bond_site_symmetry_2
_geom_bond_publ_flag
Cu1 N3 1.944(3) . ?
Cu1 N4 2.037(3) . ?
Cu1 N2 2.038(2) . ?
Cu1 Cl2 2.2564(9) . ?
Cu1 Cl1 2.7483(10) . ?
O1 C2 1.214(5) . ?
O2 C9 1.235(4) . ?
O3 C15 1.246(4) . ?
O4 C22 1.226(4) . ?
N1 C2 1.351(5) . ?
N1 C3 1.417(4) . ?
N1 H1 0.8800 . ?
N2 C9 1.330(4) . ?
N2 C8 1.430(4) . ?
N3 C10 1.327(4) . ?
N3 C14 1.331(4) . ?
N4 C15 1.335(4) . ?
N4 C16 1.423(4) . ?
N5 C22 1.364(4) . ?
N5 C21 1.425(4) . ?
N5 H5 0.8800 . ?
C1 C2 1.520(6) . ?
C1 H1A 0.9800 . ?
C1 H1B 0.9800 . ?
C1 H1C 0.9800 . ?
C3 C4 1.395(4) . ?
C3 C8 1.400(5) . ?
C4 C5 1.391(5) . ?
C4 H4 0.9500 . ?
C5 C6 1.382(5) . ?
C5 H5C 0.9500 . ?
C6 C7 1.385(5) . ?
C6 H6 0.9500 . ?
C7 C8 1.388(4) . ?
C7 H7 0.9500 . ?
C9 C10 1.516(4) . ?
C10 C11 1.389(5) . ?
C11 C12 1.400(5) . ?
C11 H11 0.9500 . ?
C12 C13 1.391(5) . ?
C12 H12 0.9500 . ?
C13 C14 1.394(4) . ?
C13 H13 0.9500 . ?
C14 C15 1.510(4) . ?
C16 C17 1.391(5) . ?
C16 C21 1.404(4) . ?
C17 C18 1.386(5) . ?
C17 H17 0.9500 . ?
C18 C19 1.379(5) . ?
C18 H18 0.9500 . ?
C19 C20 1.374(5) . ?
C19 H19 0.9500 . ?
C20 C21 1.404(5) . ?
C20 H20 0.9500 . ?
C22 C23 1.504(5) . ?
C23 H23A 0.9800 . ?
C23 H23B 0.9800 . ?
C23 H23C 0.9800 . ?
N24 C25 1.499(5) . ?
N24 C29 1.508(5) . ?
N24 C27 1.514(5) . ?
N24 C31 1.544(6) . ?
C25 C26 1.543(7) . ?
C25 H25A 0.9900 . ?
C25 H25B 0.9900 . ?
C26 H26A 0.9800 . ?
C26 H26B 0.9800 . ?
C26 H26C 0.9800 . ?
C27 C28 1.476(7) . ?
C27 H27A 0.9900 . ?
C27 H27B 0.9900 . ?
C28 H28A 0.9800 . ?
C28 H28B 0.9800 . ?
C28 H28C 0.9800 . ?
C29 C30 1.516(6) . ?
C29 H29A 0.9900 . ?
C29 H29B 0.9900 . ?
C30 H30A 0.9800 . ?
C30 H30B 0.9800 . ?
C30 H30C 0.9800 . ?
C31 C32 1.543(7) . ?
C31 H31A 0.9900 . ?
C31 H31B 0.9900 . ?
C32 H32A 0.9800 . ?
C32 H32B 0.9800 . ?
C32 H32C 0.9800 . ?
N33 C36 1.515(3) . ?
N33 C40 1.518(3) . ?
N33 C34 1.519(3) . ?
N33 C38 1.521(3) . ?
C34 C35 1.510(4) . ?
C34 H34A 0.9900 . ?
C34 H34B 0.9900 . ?
C34 H35E 1.3077 . ?
C35 H35A 0.9800 . ?
C35 H35B 0.9800 . ?
C35 H35C 0.9800 . ?
C35 H35D 0.9664 . ?
C35 H35E 1.5221 . ?
C36 C37 1.515(4) . ?
C36 H36A 0.9900 . ?
C36 H36B 0.9900 . ?
C36 H37E 1.2767 . ?
C37 H37A 0.9800 . ?
C37 H37B 0.9800 . ?
C37 H37C 0.9800 . ?
C37 H37D 1.0785 . ?
C37 H37E 1.3256 . ?
C37 H37F 0.8790 . ?
C38 C39 1.516(4) . ?
C38 H38A 0.9900 . ?
C38 H38B 0.9900 . ?
C38 H39F 1.2670 . ?
C39 H39A 0.9800 . ?
C39 H39B 0.9800 . ?
C39 H39C 0.9800 . ?
C39 H39D 0.8640 . ?
C39 H39E 1.2223 . ?
C39 H39F 1.3444 . ?
C40 C41 1.512(4) . ?
C40 H40A 0.9900 . ?
C40 H40B 0.9900 . ?
C40 H41E 1.4208 . ?
C40 H41F 1.2288 . ?
C41 H41A 0.9800 . ?
C41 H41B 0.9800 . ?
C41 H41C 0.9800 . ?
C41 H41D 0.9051 . ?
C41 H41E 1.3422 . ?
N33' C40' 1.518(4) . ?
N33' C36' 1.519(4) . ?
N33' C34' 1.519(4) . ?
N33' C38' 1.520(4) . ?
C34' C35' 1.514(4) . ?
C34' H35B 1.5453 . ?
C34' H35C 1.3891 . ?
C34' H34C 0.9900 . ?
C34' H34D 0.9900 . ?
C35' H35A 1.1656 . ?
C35' H35B 1.2916 . ?
C35' H35D 0.9800 . ?
C35' H35E 0.9800 . ?
C35' H35F 0.9800 . ?
C36' C37' 1.513(5) . ?
C36' H37C 1.1475 . ?
C36' H36C 0.9900 . ?
C36' H36D 0.9900 . ?
C37' H37A 0.7534 . ?
C37' H37B 1.2882 . ?
C37' H37C 1.1461 . ?
C37' H37D 0.9800 . ?
C37' H37E 0.9800 . ?
C37' H37F 0.9800 . ?
C38' C39' 1.514(4) . ?
C38' H39B 1.2622 . ?
C38' H38C 0.9900 . ?
C38' H38D 0.9900 . ?
C39' H39A 0.8458 . ?
C39' H39B 1.4080 . ?
C39' H39C 1.0812 . ?
C39' H39D 0.9800 . ?
C39' H39E 0.9800 . ?
C39' H39F 0.9800 . ?
C40' C41' 1.513(4) . ?
C40' H41B 1.3421 . ?
C40' H40C 0.9900 . ?
C40' H40D 0.9900 . ?
C41' H41A 0.9859 . ?
C41' H41B 1.5200 . ?
C41' H41D 0.9800 . ?
C41' H41E 0.9800 . ?
C41' H41F 0.9800 . ?
N1S C2S 1.153(7) . ?
C2S C3S 1.445(8) . ?
C3S H3S1 0.9800 . ?
C3S H3S2 0.9799 . ?
C3S H3S3 0.9801 . ?

loop_
_geom_hbond_atom_site_label_D
_geom_hbond_atom_site_label_H
_geom_hbond_atom_site_label_A
_geom_hbond_distance_DH
_geom_hbond_distance_HA
_geom_hbond_distance_DA
_geom_hbond_angle_DHA
_geom_hbond_site_symmetry_A
N1 H1 Cl1 0.88 2.47 3.341(3) 168.3 .
N5 H5 Cl1 0.88 2.47 3.325(3) 163.5 .

loop_
_geom_torsion_atom_site_label_1
_geom_torsion_atom_site_label_2
_geom_torsion_atom_site_label_3
_geom_torsion_atom_site_label_4
_geom_torsion
_geom_torsion_site_symmetry_1
_geom_torsion_site_symmetry_2
_geom_torsion_site_symmetry_3
_geom_torsion_site_symmetry_4
_geom_torsion_publ_flag
N3 Cu1 N2 C9 7.5(2) . . . . ?
N4 Cu1 N2 C9 20.0(4) . . . . ?
Cl2 Cu1 N2 C9 171.2(2) . . . . ?
Cl1 Cu1 N2 C9 -80.2(2) . . . . ?
N3 Cu1 N2 C8 -175.0(3) . . . . ?
N4 Cu1 N2 C8 -162.5(3) . . . . ?
Cl2 Cu1 N2 C8 -11.3(3) . . . . ?
Cl1 Cu1 N2 C8 97.3(3) . . . . ?
N4 Cu1 N3 C10 177.9(2) . . . . ?
N2 Cu1 N3 C10 -6.9(2) . . . . ?
Cl2 Cu1 N3 C10 -92.4(4) . . . . ?
Cl1 Cu1 N3 C10 85.5(2) . . . . ?
N4 Cu1 N3 C14 0.3(2) . . . . ?
N2 Cu1 N3 C14 175.6(3) . . . . ?
Cl2 Cu1 N3 C14 90.0(3) . . . . ?
Cl1 Cu1 N3 C14 -92.1(2) . . . . ?
N3 Cu1 N4 C15 0.3(2) . . . . ?
N2 Cu1 N4 C15 -12.2(4) . . . . ?
Cl2 Cu1 N4 C15 -163.3(2) . . . . ?
Cl1 Cu1 N4 C15 88.0(2) . . . . ?
N3 Cu1 N4 C16 179.5(3) . . . . ?
N2 Cu1 N4 C16 167.0(3) . . . . ?
Cl2 Cu1 N4 C16 15.9(3) . . . . ?
Cl1 Cu1 N4 C16 -92.8(2) . . . . ?
C3 N1 C2 O1 4.1(8) . . . . ?
C3 N1 C2 C1 -173.1(4) . . . . ?
C2 N1 C3 C4 24.3(6) . . . . ?
C2 N1 C3 C8 -156.6(4) . . . . ?
C8 C3 C4 C5 1.1(5) . . . . ?
N1 C3 C4 C5 -179.8(3) . . . . ?
C3 C4 C5 C6 -0.9(5) . . . . ?
C4 C5 C6 C7 -0.3(5) . . . . ?
C5 C6 C7 C8 1.5(5) . . . . ?
C6 C7 C8 C3 -1.3(5) . . . . ?
C6 C7 C8 N2 179.1(3) . . . . ?
C4 C3 C8 C7 0.0(5) . . . . ?
N1 C3 C8 C7 -179.1(3) . . . . ?
C4 C3 C8 N2 179.6(3) . . . . ?
N1 C3 C8 N2 0.6(5) . . . . ?
C9 N2 C8 C7 -92.5(4) . . . . ?
Cu1 N2 C8 C7 90.0(3) . . . . ?
C9 N2 C8 C3 87.9(4) . . . . ?
Cu1 N2 C8 C3 -89.6(3) . . . . ?
C8 N2 C9 O2 -3.0(5) . . . . ?
Cu1 N2 C9 O2 174.8(3) . . . . ?
C8 N2 C9 C10 175.5(3) . . . . ?
Cu1 N2 C9 C10 -6.7(3) . . . . ?
C14 N3 C10 C11 2.1(5) . . . . ?
Cu1 N3 C10 C11 -175.4(2) . . . . ?
C14 N3 C10 C9 -177.3(3) . . . . ?
Cu1 N3 C10 C9 5.2(3) . . . . ?
O2 C9 C10 N3 179.8(3) . . . . ?
N2 C9 C10 N3 1.2(4) . . . . ?
O2 C9 C10 C11 0.5(5) . . . . ?
N2 C9 C10 C11 -178.1(3) . . . . ?
N3 C10 C11 C12 -2.1(5) . . . . ?
C9 C10 C11 C12 177.1(3) . . . . ?
C10 C11 C12 C13 0.2(5) . . . . ?
C11 C12 C13 C14 1.8(5) . . . . ?
C10 N3 C14 C13 0.1(5) . . . . ?
Cu1 N3 C14 C13 177.5(2) . . . . ?
C10 N3 C14 C15 -178.2(3) . . . . ?
Cu1 N3 C14 C15 -0.7(3) . . . . ?
C12 C13 C14 N3 -2.0(5) . . . . ?
C12 C13 C14 C15 176.1(3) . . . . ?
C16 N4 C15 O3 1.5(5) . . . . ?
Cu1 N4 C15 O3 -179.2(3) . . . . ?
C16 N4 C15 C14 179.9(2) . . . . ?
Cu1 N4 C15 C14 -0.7(3) . . . . ?
N3 C14 C15 O3 179.6(3) . . . . ?
C13 C14 C15 O3 1.4(5) . . . . ?
N3 C14 C15 N4 0.9(4) . . . . ?
C13 C14 C15 N4 -177.2(3) . . . . ?
C15 N4 C16 C17 92.4(3) . . . . ?
Cu1 N4 C16 C17 -86.8(3) . . . . ?
C15 N4 C16 C21 -87.0(4) . . . . ?
Cu1 N4 C16 C21 93.7(3) . . . . ?
C21 C16 C17 C18 0.0(5) . . . . ?
N4 C16 C17 C18 -179.4(3) . . . . ?
C16 C17 C18 C19 0.2(5) . . . . ?
C17 C18 C19 C20 -0.3(5) . . . . ?
C18 C19 C20 C21 0.2(5) . . . . ?
C19 C20 C21 C16 0.0(5) . . . . ?
C19 C20 C21 N5 -178.7(3) . . . . ?
C17 C16 C21 C20 -0.2(5) . . . . ?
N4 C16 C21 C20 179.3(3) . . . . ?
C17 C16 C21 N5 178.6(3) . . . . ?
N4 C16 C21 N5 -2.0(4) . . . . ?
C22 N5 C21 C20 -23.0(5) . . . . ?
C22 N5 C21 C16 158.3(3) . . . . ?
C21 N5 C22 O4 0.2(5) . . . . ?
C21 N5 C22 C23 179.9(3) . . . . ?
C29 N24 C25 C26 -166.4(4) . . . . ?
C27 N24 C25 C26 69.4(6) . . . . ?
C31 N24 C25 C26 -48.9(6) . . . . ?
C25 N24 C27 C28 64.7(6) . . . . ?
C29 N24 C27 C28 -54.9(6) . . . . ?
C31 N24 C27 C28 -173.6(6) . . . . ?
C25 N24 C29 C30 -177.6(4) . . . . ?
C27 N24 C29 C30 -53.4(5) . . . . ?
C31 N24 C29 C30 63.2(5) . . . . ?
C25 N24 C31 C32 -58.7(6) . . . . ?
C29 N24 C31 C32 56.6(5) . . . . ?
C27 N24 C31 C32 178.3(5) . . . . ?
C36 N33 C34 C35 -53.0(4) . . . . ?
C40 N33 C34 C35 67.5(4) . . . . ?
C38 N33 C34 C35 -171.2(3) . . . . ?
C40 N33 C36 C37 -176.8(5) . . . . ?
C34 N33 C36 C37 -56.9(6) . . . . ?
C38 N33 C36 C37 62.2(6) . . . . ?
C36 N33 C38 C39 171.7(4) . . . . ?
C40 N33 C38 C39 51.7(5) . . . . ?
C34 N33 C38 C39 -67.8(5) . . . . ?
C36 N33 C40 C41 -65.5(5) . . . . ?
C34 N33 C40 C41 173.1(4) . . . . ?
C38 N33 C40 C41 53.2(5) . . . . ?
C40' N33' C34' C35' 175.9(10) . . . . ?
C36' N33' C34' C35' 53.2(14) . . . . ?
C38' N33' C34' C35' -64.5(13) . . . . ?
C40' N33' C36' C37' -71.8(18) . . . . ?
C34' N33' C36' C37' 49.5(18) . . . . ?
C38' N33' C36' C37' 167.0(16) . . . . ?
C40' N33' C38' C39' -56.4(18) . . . . ?
C36' N33' C38' C39' 64.6(17) . . . . ?
C34' N33' C38' C39' -174.1(15) . . . . ?
C36' N33' C40' C41' -170.7(12) . . . . ?
C34' N33' C40' C41' 65.3(15) . . . . ?
C38' N33' C40' C41' -51.8(14) . . . . ?
